data_1524529
loop_
_publ_author_name
'Havinga, E.E.'
'Damsma, H.'
'Hokkeling, P.'

_publ_section_title
;
 Compounds and pseudo-binary alloys with the Cu Al2 (C16)-type structure.
 I. Preparation and X-ray results
;
_journal_name_full 'Journal of the Less-Common Metals'
_journal_page_first 169
_journal_page_last 186
_journal_volume 27
_journal_year 1972
_chemical_formula_sum 'Co Ta2'
_space_group_IT_number 140
_symmetry_space_group_name_Hall '-I 4 2c'
_symmetry_space_group_name_H-M 'I 4/m c m'
_cell_angle_alpha 90
_cell_angle_beta 90
_cell_angle_gamma 90
_cell_formula_units_Z 4
_cell_length_a 6.116
_cell_length_b 6.116
_cell_length_c 4.969
_cell_volume 185.868
_citation_journal_id_ASTM JCOMAH
_cod_data_source_file Havinga_JCOMAH_1972_1337.cif
_cod_data_source_block Co1Ta2
_cod_original_cell_volume 185.8677
_cod_original_formula_sum 'Co1 Ta2'
_cod_database_code 1524529

loop_
_symmetry_equiv_pos_as_xyz
x,y,z
-y,x,z
-x,-y,z
y,-x,z
x,-y,-z+1/2
y,x,-z+1/2
-x,y,-z+1/2
-y,-x,-z+1/2
-x,-y,-z
y,-x,-z
x,y,-z
-y,x,-z
-x,y,z-1/2
-y,-x,z-1/2
x,-y,z-1/2
y,x,z-1/2
x+1/2,y+1/2,z+1/2
-y+1/2,x+1/2,z+1/2
-x+1/2,-y+1/2,z+1/2
y+1/2,-x+1/2,z+1/2
x+1/2,-y+1/2,-z+1
y+1/2,x+1/2,-z+1
-x+1/2,y+1/2,-z+1
-y+1/2,-x+1/2,-z+1
-x+1/2,-y+1/2,-z+1/2
y+1/2,-x+1/2,-z+1/2
x+1/2,y+1/2,-z+1/2
-y+1/2,x+1/2,-z+1/2
-x+1/2,y+1/2,z
-y+1/2,-x+1/2,z
x+1/2,-y+1/2,z
y+1/2,x+1/2,z

loop_
_atom_site_label
_atom_site_type_symbol
_atom_site_fract_x
_atom_site_fract_y
_atom_site_fract_z
_atom_site_occupancy
_atom_site_U_iso_or_equiv
Co1 Co 0 0 0.25 1 0.0
Ta1 Ta 0.1602 0.6602 0 1 0.0
